data_8100510
loop_
_publ_author_name
'Euler, H.'
'Barbier, B.'
'Meents, A.'
'Kirfel, A.'

_publ_section_title
;
Crystal structure of Tutton's salts, Cs~2~[M^II^(H~2~O)~2~](SO~2~)
~2~, M^II^ = Mg, Mn, Fe, Co, Ni, Zn
;
_journal_issue 4
_journal_name_full 'Zeitschrift f\"ur Kristallographie - New Crystal Structures'
_journal_page_first 409
_journal_page_last 413
_journal_volume 218
_journal_year 2003
_chemical_formula_moiety '(Cs 1+)2, Ni 2+, (S O4 2-)2, 6(H2O)'
_chemical_formula_sum 'Cs2 H12 Ni O14 S2'
_chemical_formula_weight 624.75
_space_group_IT_number 14
_symmetry_cell_setting monoclinic
_symmetry_space_group_name_Hall '-P 2yab'
_symmetry_space_group_name_H-M 'P 1 21/a 1'
_cell_angle_alpha 90.00
_cell_angle_beta 107.00(2)
_cell_angle_gamma 90.00
_cell_formula_units_Z 2
_cell_length_a 9.259(2)
_cell_length_b 12.767(2)
_cell_length_c 6.3580(10)
_cell_measurement_temperature 293(2)
_cell_volume 718.7(2)
_diffrn_ambient_temperature 293(2)
_exptl_crystal_density_diffrn 2.887
_cod_original_sg_symbol_H-M 'P 21/a'
_cod_original_formula_sum 'H12 Cs2 Ni O14 S2'
_cod_database_code 8100510

loop_
_symmetry_equiv_pos_as_xyz
'x, y, z'
'-x+1/2, y+1/2, -z'
'-x, -y, -z'
'x-1/2, -y-1/2, z'

loop_
_atom_site_label
_atom_site_type_symbol
_atom_site_fract_x
_atom_site_fract_y
_atom_site_fract_z
_atom_site_U_iso_or_equiv
_atom_site_adp_type
_atom_site_occupancy
_atom_site_symmetry_multiplicity
_atom_site_Wyckoff_symbol
_atom_site_calc_flag
_atom_site_refinement_flags
_atom_site_disorder_assembly
_atom_site_disorder_group
Ni Ni 0.0000 0.0000 0.0000 0.01551(10) Uani 1 2 a d S . .
S S 0.39663(6) 0.14648(4) 0.74097(8) 0.01718(12) Uani 1 4 e d . . .
O1 O 0.41910(19) 0.23746(12) 0.6118(3) 0.0291(4) Uani 1 4 e d . . .
O2 O 0.53260(17) 0.08143(14) 0.8020(3) 0.0313(4) Uani 1 4 e d . . .
O3 O 0.26959(17) 0.08377(13) 0.6039(2) 0.0251(3) Uani 1 4 e d . . .
O4 O 0.35974(18) 0.18315(13) 0.9404(2) 0.0265(3) Uani 1 4 e d . . .
O5 O 0.15852(19) 0.10929(13) 0.1577(3) 0.0248(3) Uani 1 4 e d . . .
O6 O -0.1670(2) 0.10618(14) 0.0139(3) 0.0244(3) Uani 1 4 e d . . .
O7 O -0.0012(2) -0.06281(13) 0.2937(2) 0.0219(3) Uani 1 4 e d . . .
Cs Cs 0.128390(15) 0.354923(11) 0.35470(2) 0.02681(8) Uani 1 4 e d . . .
H1 H 0.196(3) 0.102(2) 0.274(5) 0.031(8) Uiso 1 4 e d . . .
H2 H 0.220(4) 0.122(2) 0.100(5) 0.028(8) Uiso 1 4 e d . . .
H3 H -0.240(4) 0.099(3) -0.056(5) 0.040(10) Uiso 1 4 e d . . .
H4 H -0.152(4) 0.165(3) -0.013(5) 0.036(9) Uiso 1 4 e d . . .
H5 H -0.073(4) -0.058(3) 0.325(5) 0.042(9) Uiso 1 4 e d . . .
H6 H 0.020(4) -0.125(3) 0.315(5) 0.038(8) Uiso 1 4 e d . . .

loop_
_atom_site_aniso_label
_atom_site_aniso_U_11
_atom_site_aniso_U_22
_atom_site_aniso_U_33
_atom_site_aniso_U_23
_atom_site_aniso_U_13
_atom_site_aniso_U_12
Ni 0.01423(18) 0.01690(19) 0.01591(18) 0.00038(14) 0.00519(14) -0.00142(14)
S 0.0154(2) 0.0179(2) 0.0182(2) -0.00031(19) 0.00487(19) -0.00148(19)
O1 0.0385(9) 0.0226(8) 0.0302(8) 0.0029(7) 0.0163(7) -0.0037(7)
O2 0.0189(8) 0.0321(9) 0.0402(9) 0.0010(8) 0.0042(7) 0.0047(7)
O3 0.0195(7) 0.0312(9) 0.0236(7) -0.0046(7) 0.0046(6) -0.0056(7)
O4 0.0328(9) 0.0280(8) 0.0210(7) -0.0036(6) 0.0115(6) -0.0041(7)
O5 0.0232(8) 0.0314(9) 0.0189(9) -0.0002(7) 0.0046(7) -0.0085(7)
O6 0.0177(9) 0.0231(9) 0.0328(9) 0.0014(7) 0.0082(8) 0.0013(7)
O7 0.0234(8) 0.0224(9) 0.0229(8) 0.0024(6) 0.0113(7) 0.0019(7)
Cs 0.02786(11) 0.02736(11) 0.02647(10) 0.00161(5) 0.00989(6) 0.00041(6)

loop_
_geom_bond_atom_site_label_1
_geom_bond_atom_site_label_2
_geom_bond_distance
_geom_bond_site_symmetry_2
_geom_bond_publ_flag
Ni O7 2.0353(15) 3 ?
Ni O7 2.0353(15) . ?
Ni O5 2.0606(16) 3 ?
Ni O5 2.0606(16) . ?
Ni O6 2.0778(17) . ?
Ni O6 2.0778(17) 3 ?
S O2 1.4628(17) . ?
S O1 1.4719(16) . ?
S O3 1.4780(16) . ?
S O4 1.4820(16) . ?
S Cs 3.7038(8) 4_665 ?
S Cs 3.7679(8) 2_546 ?
S Cs 3.8646(10) 4_666 ?
S Cs 3.9642(8) . ?
O1 H6 1.86(4) 2_556 ?
O1 O7 2.678(2) 2_556 ?
O1 Cs 3.0973(18) . ?
O1 Cs 3.1097(17) 4_665 ?
O2 H3 2.05(4) 1_656 ?
O2 O6 2.731(3) 1_656 ?
O2 Cs 3.2724(18) 2_546 ?
O2 Cs 3.3179(18) 4_665 ?
O2 Cs 3.4604(18) 4_666 ?
O2 Cs 5.2974(18) . ?
O3 H1 2.02(3) . ?
O3 H5 2.02(4) 3_556 ?
O3 O5 2.740(2) . ?
O3 O7 2.760(2) 3_556 ?
O3 Cs 3.0582(17) 2_546 ?
O3 H5 3.64(3) . ?
O3 Cs 3.8721(17) . ?
O4 H4 1.97(4) 4_666 ?
O4 H2 2.02(3) 1_556 ?
O4 O6 2.754(2) 4_666 ?
O4 O5 2.788(2) 1_556 ?
O4 Cs 3.0873(18) 4_666 ?
O4 Cs 4.3128(18) . ?
O5 H1 0.72(3) . ?
O5 H2 0.78(3) . ?
O5 O7 2.875(2) 3 ?
O5 O6 2.883(3) . ?
O5 O7 2.917(2) . ?
O5 O6 2.969(3) 3 ?
O5 Cs 3.4183(18) . ?
O5 H1 0.72(3) . ?
O5 H2 0.78(3) . ?
O6 O7 2.887(2) 3 ?
O6 O7 2.930(3) . ?
O6 Cs 3.3062(17) 4_565 ?
O6 Cs 4.336(2) . ?
O6 H3 0.70(4) . ?
O6 H4 0.79(3) . ?
O7 Cs 3.674(2) 2_546 ?
O7 H5 0.75(4) . ?
O7 H6 0.82(4) . ?
Cs O3 3.0582(17) 2_556 ?
Cs O4 3.0873(18) 4_564 ?
Cs O1 3.1097(17) 4_565 ?
Cs O2 3.2724(18) 2_556 ?
Cs O6 3.3062(17) 4_665 ?
Cs O2 3.3179(18) 4_565 ?
Cs O2 3.4604(18) 4_564 ?
Cs O7 3.674(2) 2_556 ?
Cs S 3.7038(8) 4_565 ?
Cs S 3.7679(8) 2_556 ?
Cs H1 3.36(3) . ?
